data_7036382
loop_
_publ_author_name
'Fujita, Takeshi'
'Arita, Tomohiro'
'Ichitsuka, Tomohiro'
'Ichikawa, Junji'

_publ_section_title
;
 Catalytic defluorinative [3 + 2] cycloaddition of trifluoromethylalkenes
 with alkynes via reduction of nickel(ii) fluoride species.
;
_journal_issue 45
_journal_name_full 'Dalton transactions (Cambridge, England : 2003)'
_journal_page_first 19460
_journal_page_last 19463
_journal_paper_doi 10.1039/c5dt02160j
_journal_volume 44
_journal_year 2015
_chemical_formula_sum 'C16 H17 F'
_chemical_formula_weight 228.30
_chemical_name_common 2-fluoro-4,5,6,7-tetrahydro-3aH-indene
_chemical_name_systematic
; 
 ? 
;
_space_group_IT_number 14
_symmetry_cell_setting monoclinic
_symmetry_space_group_name_Hall '-P 2yn'
_symmetry_space_group_name_H-M 'P 1 21/n 1'
_atom_sites_solution_hydrogens geom
_atom_sites_solution_primary direct
_atom_sites_solution_secondary difmap
_audit_creation_method SHELXL-97
_audit_update_record
;
2015-05-26 deposited with the CCDC.
2015-07-13 downloaded from the CCDC.
;
_cell_angle_alpha 90.00
_cell_angle_beta 91.857(4)
_cell_angle_gamma 90.00
_cell_formula_units_Z 4
_cell_length_a 10.246(4)
_cell_length_b 10.131(4)
_cell_length_c 11.645(4)
_cell_measurement_reflns_used 1458
_cell_measurement_temperature 120(2)
_cell_measurement_theta_max 25.40
_cell_measurement_theta_min 2.61
_cell_volume 1208.1(8)
_computing_cell_refinement 'Bruker SAINT'
_computing_data_collection 'Bruker APEX2'
_computing_data_reduction 'Bruker SAINT'
_computing_molecular_graphics 'Bruker SHELXTL'
_computing_publication_material 'Bruker SHELXTL'
_computing_structure_refinement 'SHELXL-97 (Sheldrick, 1997)'
_computing_structure_solution 'SHELXS-97 (Sheldrick, 1990)'
_diffrn_ambient_temperature 120(2)
_diffrn_measured_fraction_theta_full 0.989
_diffrn_measured_fraction_theta_max 0.989
_diffrn_measurement_device_type 'Bruker APEX-II CCD'
_diffrn_measurement_method '\f and \w scans'
_diffrn_radiation_monochromator graphite
_diffrn_radiation_source 'fine-focus sealed tube'
_diffrn_radiation_type MoK\a
_diffrn_radiation_wavelength 0.71073
_diffrn_reflns_av_R_equivalents 0.0337
_diffrn_reflns_av_sigmaI/netI 0.0476
_diffrn_reflns_limit_h_max 13
_diffrn_reflns_limit_h_min -13
_diffrn_reflns_limit_k_max 8
_diffrn_reflns_limit_k_min -13
_diffrn_reflns_limit_l_max 12
_diffrn_reflns_limit_l_min -14
_diffrn_reflns_number 6664
_diffrn_reflns_theta_full 27.51
_diffrn_reflns_theta_max 27.51
_diffrn_reflns_theta_min 2.61
_exptl_absorpt_coefficient_mu 0.081
_exptl_absorpt_correction_T_max 0.9919
_exptl_absorpt_correction_T_min 0.9839
_exptl_crystal_colour colorless
_exptl_crystal_density_diffrn 1.255
_exptl_crystal_density_method 'not measured'
_exptl_crystal_description block
_exptl_crystal_F_000 488
_exptl_crystal_size_max 0.20
_exptl_crystal_size_mid 0.10
_exptl_crystal_size_min 0.10
_refine_diff_density_max 0.241
_refine_diff_density_min -0.199
_refine_diff_density_rms 0.044
_refine_ls_extinction_coef 0.0033(18)
_refine_ls_extinction_expression Fc^*^=kFc[1+0.001xFc^2^\l^3^/sin(2\q)]^-1/4^
_refine_ls_extinction_method SHELXL
_refine_ls_goodness_of_fit_ref 1.049
_refine_ls_hydrogen_treatment mixed
_refine_ls_matrix_type full
_refine_ls_number_parameters 223
_refine_ls_number_reflns 2745
_refine_ls_number_restraints 0
_refine_ls_restrained_S_all 1.049
_refine_ls_R_factor_all 0.0633
_refine_ls_R_factor_gt 0.0449
_refine_ls_shift/su_max 0.000
_refine_ls_shift/su_mean 0.000
_refine_ls_structure_factor_coef Fsqd
_refine_ls_weighting_details 'calc w=1/[\s^2^(Fo^2^)+(0.0413P)^2^+0.2887P] where P=(Fo^2^+2Fc^2^)/3'
_refine_ls_weighting_scheme calc
_refine_ls_wR_factor_gt 0.0973
_refine_ls_wR_factor_ref 0.1065
_reflns_number_gt 2052
_reflns_number_total 2745
_reflns_threshold_expression >2sigma(I)
_cod_data_source_file c5dt02160j2.cif
_cod_data_source_block ta001
_cod_depositor_comments
;
The following automatic conversions were performed:

'_symmetry_cell_setting' value 'Monoclinic' changed to 'monoclinic'
according to
/usr/data/users/saulius/crontab/automatic-downloads/rss-feeds/RSC/lib/dictionaries/cif_core.dic
dictionary named 'cif_core.dic' version 2.4.2 from 2011-04-26.

Automatic conversion script
Id: cif_fix_values 3271 2015-04-21 07:52:19Z andrius 

 Adding full bibliography for 7036382.cif.
;
_cod_original_cell_volume 1208.2(8)
_cod_original_sg_symbol_H-M 'P2(1)/n  '
_cod_database_code 7036382

loop_
_symmetry_equiv_pos_as_xyz
'x, y, z'
'-x+1/2, y+1/2, -z+1/2'
'-x, -y, -z'
'x-1/2, -y-1/2, z-1/2'

loop_
_atom_site_label
_atom_site_type_symbol
_atom_site_fract_x
_atom_site_fract_y
_atom_site_fract_z
_atom_site_U_iso_or_equiv
_atom_site_adp_type
_atom_site_occupancy
_atom_site_symmetry_multiplicity
_atom_site_calc_flag
F1 F 0.07399(9) 0.34470(9) 0.44930(8) 0.0267(3) Uani 1 1 d
C2 C 0.12142(15) 0.06622(16) 0.76802(13) 0.0208(3) Uani 1 1 d
H2 H 0.1531(16) 0.1569(18) 0.7913(14) 0.027(5) Uiso 1 1 d
C3 C -0.11522(14) 0.20070(15) 0.60846(12) 0.0187(3) Uani 1 1 d
C4 C -0.19090(15) 0.10265(16) 0.65956(13) 0.0201(3) Uani 1 1 d
H4 H -0.1530(15) 0.0151(18) 0.6781(13) 0.024(4) Uiso 1 1 d
C5 C 0.10170(14) 0.06216(15) 0.63645(12) 0.0175(3) Uani 1 1 d
H5 H 0.0625(15) -0.0257(17) 0.6144(13) 0.022(4) Uiso 1 1 d
C6 C 0.02234(14) 0.17445(15) 0.58456(12) 0.0177(3) Uani 1 1 d
C7 C 0.22244(15) -0.03714(17) 0.80792(14) 0.0238(4) Uani 1 1 d
H7 H 0.2334(15) -0.0335(17) 0.8937(15) 0.026(4) Uiso 1 1 d
C8 C 0.34096(16) 0.22995(18) 0.43798(15) 0.0247(4) Uani 1 1 d
H21 H 0.3531(19) 0.327(2) 0.4439(17) 0.046(6) Uiso 1 1 d
H8 H 0.3211(18) 0.2119(19) 0.3553(18) 0.044(6) Uiso 1 1 d
C9 C 0.10377(15) 0.23671(15) 0.51425(12) 0.0186(3) Uani 1 1 d
C10 C 0.23356(14) 0.07465(15) 0.58225(12) 0.0183(3) Uani 1 1 d
C11 C -0.17536(15) 0.32219(16) 0.58215(14) 0.0233(4) Uani 1 1 d
H11 H -0.1253(16) 0.3921(17) 0.5468(14) 0.025(4) Uiso 1 1 d
C12 C -0.30583(16) 0.34311(18) 0.60649(14) 0.0276(4) Uani 1 1 d
H12 H -0.3450(17) 0.4296(18) 0.5876(15) 0.036(5) Uiso 1 1 d
C13 C -0.32092(15) 0.12523(17) 0.68450(13) 0.0233(4) Uani 1 1 d
H13 H -0.3705(16) 0.0560(17) 0.7207(15) 0.030(5) Uiso 1 1 d
C14 C 0.34079(15) -0.01736(17) 0.62059(13) 0.0219(4) Uani 1 1 d
H14 H 0.4253(15) 0.0077(16) 0.5856(13) 0.022(4) Uiso 1 1 d
C15 C -0.37873(16) 0.24551(18) 0.65814(14) 0.0272(4) Uani 1 1 d
C16 C 0.35446(15) -0.01551(18) 0.75274(14) 0.0236(4) Uani 1 1 d
H16 H 0.3906(16) 0.0711(17) 0.7776(14) 0.024(4) Uiso 1 1 d
C17 C 0.23396(14) 0.17880(15) 0.51086(12) 0.0188(3) Uani 1 1 d
H1 H 0.4180(16) -0.0848(17) 0.7787(14) 0.026(5) Uiso 1 1 d
H17 H 0.0386(16) 0.0508(16) 0.8069(14) 0.022(4) Uiso 1 1 d
H18 H 0.3149(16) -0.1094(17) 0.5943(14) 0.024(4) Uiso 1 1 d
H19 H 0.424(2) 0.1859(19) 0.4561(16) 0.043(6) Uiso 1 1 d
H20 H 0.1887(17) -0.1296(19) 0.7870(14) 0.031(5) Uiso 1 1 d
H22 H -0.4712(18) 0.2603(17) 0.6755(15) 0.033(5) Uiso 1 1 d

loop_
_atom_site_aniso_label
_atom_site_aniso_U_11
_atom_site_aniso_U_22
_atom_site_aniso_U_33
_atom_site_aniso_U_23
_atom_site_aniso_U_13
_atom_site_aniso_U_12
F1 0.0280(5) 0.0262(5) 0.0260(5) 0.0094(4) 0.0042(4) 0.0058(4)
C2 0.0197(8) 0.0253(9) 0.0173(8) 0.0014(6) 0.0021(6) -0.0003(7)
C3 0.0183(7) 0.0225(8) 0.0152(7) -0.0040(6) -0.0016(6) 0.0008(6)
C4 0.0194(8) 0.0218(8) 0.0190(8) -0.0033(6) -0.0012(6) -0.0011(7)
C5 0.0173(7) 0.0175(8) 0.0178(8) -0.0003(6) 0.0002(6) 0.0001(6)
C6 0.0183(7) 0.0179(8) 0.0168(7) -0.0023(6) -0.0013(6) 0.0007(6)
C7 0.0234(8) 0.0286(10) 0.0193(8) 0.0062(7) -0.0002(6) -0.0002(7)
C8 0.0225(9) 0.0296(10) 0.0224(9) 0.0040(7) 0.0051(7) 0.0008(7)
C9 0.0232(8) 0.0164(8) 0.0161(7) 0.0009(6) -0.0019(6) 0.0015(6)
C10 0.0178(7) 0.0205(8) 0.0165(7) -0.0036(6) -0.0004(6) 0.0007(6)
C11 0.0233(8) 0.0226(9) 0.0241(8) 0.0008(7) 0.0015(7) 0.0011(7)
C12 0.0270(9) 0.0269(9) 0.0290(9) 0.0003(7) 0.0010(7) 0.0087(7)
C13 0.0199(8) 0.0282(9) 0.0219(8) -0.0021(7) 0.0002(6) -0.0040(7)
C14 0.0178(8) 0.0243(9) 0.0237(8) 0.0021(7) 0.0025(6) 0.0023(7)
C15 0.0188(8) 0.0367(10) 0.0264(9) -0.0036(7) 0.0025(7) 0.0027(7)
C16 0.0192(8) 0.0279(9) 0.0237(8) 0.0048(7) -0.0017(6) 0.0016(7)
C17 0.0193(7) 0.0201(8) 0.0170(7) -0.0029(6) 0.0008(6) -0.0003(6)

loop_
_atom_type_symbol
_atom_type_description
_atom_type_scat_dispersion_real
_atom_type_scat_dispersion_imag
_atom_type_scat_source
C C 0.0033 0.0016 'International Tables Vol C Tables 4.2.6.8 and 6.1.1.4'
H H 0.0000 0.0000 'International Tables Vol C Tables 4.2.6.8 and 6.1.1.4'
F F 0.0171 0.0103 'International Tables Vol C Tables 4.2.6.8 and 6.1.1.4'

loop_
_geom_angle_atom_site_label_1
_geom_angle_atom_site_label_2
_geom_angle_atom_site_label_3
_geom_angle
C7 C2 C5 110.41(13)
C7 C2 H2 109.4(10)
C5 C2 H2 108.8(10)
C7 C2 H17 109.6(9)
C5 C2 H17 111.4(9)
H2 C2 H17 107.1(13)
C4 C3 C11 117.87(14)
C4 C3 C6 119.89(14)
C11 C3 C6 122.23(14)
C13 C4 C3 121.17(15)
C13 C4 H4 118.3(9)
C3 C4 H4 120.6(9)
C6 C5 C10 104.23(12)
C6 C5 C2 115.40(12)
C10 C5 C2 108.80(12)
C6 C5 H5 111.0(9)
C10 C5 H5 108.7(9)
C2 C5 H5 108.4(9)
C9 C6 C3 130.40(14)
C9 C6 C5 105.06(13)
C3 C6 C5 124.52(13)
C16 C7 C2 111.82(13)
C16 C7 H7 109.9(9)
C2 C7 H7 109.2(9)
C16 C7 H20 109.1(9)
C2 C7 H20 109.4(10)
H7 C7 H20 107.2(13)
C17 C8 H21 113.3(11)
C17 C8 H8 110.7(11)
H21 C8 H8 105.7(16)
C17 C8 H19 111.4(11)
H21 C8 H19 109.4(16)
H8 C8 H19 105.9(16)
C6 C9 F1 125.72(14)
C6 C9 C17 114.44(13)
F1 C9 C17 119.84(12)
C17 C10 C14 131.02(14)
C17 C10 C5 110.13(13)
C14 C10 C5 118.64(13)
C12 C11 C3 120.40(15)
C12 C11 H11 119.9(10)
C3 C11 H11 119.7(10)
C15 C12 C11 120.92(16)
C15 C12 H12 120.6(10)
C11 C12 H12 118.5(10)
C15 C13 C4 120.25(15)
C15 C13 H13 120.4(10)
C4 C13 H13 119.4(10)
C10 C14 C16 109.41(12)
C10 C14 H14 110.9(9)
C16 C14 H14 110.6(9)
C10 C14 H18 107.4(9)
C16 C14 H18 109.1(9)
H14 C14 H18 109.4(13)
C13 C15 C12 119.37(15)
C13 C15 H22 119.7(10)
C12 C15 H22 121.0(10)
C7 C16 C14 111.36(13)
C7 C16 H16 109.3(9)
C14 C16 H16 108.9(10)
C7 C16 H1 110.4(9)
C14 C16 H1 109.4(10)
H16 C16 H1 107.5(13)
C10 C17 C9 106.14(13)
C10 C17 C8 129.66(14)
C9 C17 C8 124.19(14)

loop_
_geom_bond_atom_site_label_1
_geom_bond_atom_site_label_2
_geom_bond_distance
F1 C9 1.3591(17)
C2 C7 1.534(2)
C2 C5 1.540(2)
C2 H2 1.009(18)
C2 H17 0.987(16)
C3 C4 1.404(2)
C3 C11 1.406(2)
C3 C6 1.470(2)
C4 C13 1.392(2)
C4 H4 0.989(17)
C5 C6 1.513(2)
C5 C10 1.515(2)
C5 H5 1.007(17)
C6 C9 1.345(2)
C7 C16 1.532(2)
C7 H7 1.002(17)
C7 H20 1.026(19)
C8 C17 1.500(2)
C8 H21 0.99(2)
C8 H8 0.99(2)
C8 H19 0.97(2)
C9 C17 1.459(2)
C10 C17 1.343(2)
C10 C14 1.498(2)
C11 C12 1.392(2)
C11 H11 0.974(17)
C12 C15 1.388(2)
C12 H12 0.986(18)
C13 C15 1.385(2)
C13 H13 0.971(17)
C14 C16 1.541(2)
C14 H14 1.002(15)
C14 H18 1.014(17)
C15 H22 0.986(19)
C16 H16 0.992(17)
C16 H1 0.998(17)

loop_
_geom_torsion_atom_site_label_1
_geom_torsion_atom_site_label_2
_geom_torsion_atom_site_label_3
_geom_torsion_atom_site_label_4
_geom_torsion
C11 C3 C4 C13 -0.6(2)
C6 C3 C4 C13 179.19(14)
C7 C2 C5 C6 -169.90(13)
C7 C2 C5 C10 -53.20(17)
C4 C3 C6 C9 162.23(16)
C11 C3 C6 C9 -18.0(2)
C4 C3 C6 C5 -16.0(2)
C11 C3 C6 C5 163.81(14)
C10 C5 C6 C9 -0.62(16)
C2 C5 C6 C9 118.63(14)
C10 C5 C6 C3 177.99(13)
C2 C5 C6 C3 -62.76(19)
C5 C2 C7 C16 58.55(18)
C3 C6 C9 F1 1.7(3)
C5 C6 C9 F1 -179.83(14)
C3 C6 C9 C17 -178.28(14)
C5 C6 C9 C17 0.21(17)
C6 C5 C10 C17 0.86(16)
C2 C5 C10 C17 -122.77(14)
C6 C5 C10 C14 176.12(13)
C2 C5 C10 C14 52.49(18)
C4 C3 C11 C12 0.0(2)
C6 C3 C11 C12 -179.83(14)
C3 C11 C12 C15 0.7(3)
C3 C4 C13 C15 0.6(2)
C17 C10 C14 C16 123.09(18)
C5 C10 C14 C16 -51.01(18)
C4 C13 C15 C12 0.1(2)
C11 C12 C15 C13 -0.7(3)
C2 C7 C16 C14 -57.21(19)
C10 C14 C16 C7 50.73(18)
C14 C10 C17 C9 -175.22(15)
C5 C10 C17 C9 -0.74(17)
C14 C10 C17 C8 5.9(3)
C5 C10 C17 C8 -179.64(15)
C6 C9 C17 C10 0.34(18)
F1 C9 C17 C10 -179.62(13)
C6 C9 C17 C8 179.31(15)
F1 C9 C17 C8 -0.6(2)
